data_2009387
loop_
_publ_author_name
'Skrzypczak-Jankun, Ewa'
'Smith, Douglas A.'

_publ_section_title
;
 <i>N</i>-Methylnitrilotriacetamide, C~7~H~14~N~4~O~3~
;
_journal_issue 1
_journal_name_full 'Acta Crystallographica Section C'
_journal_page_first 91
_journal_page_last 93
_journal_paper_doi 10.1107/S0108270193010844
_journal_volume 50
_journal_year 1994
_chemical_formula_structural '(H2 N CO CH2 )2 N CH2 CO NHCH3'
_chemical_formula_sum 'C7 H14 N4 O3'
_chemical_formula_weight 202.21
_chemical_name_systematic ' N-methylnitrilotriacetamide'
_space_group_IT_number 61
_symmetry_cell_setting orthorhombic
_symmetry_space_group_name_Hall '-P 2ac 2ab'
_symmetry_space_group_name_H-M 'P b c a'
_atom_type_scat_source IntTabIV
_cell_angle_alpha 90.000(10)
_cell_angle_beta 90.000(10)
_cell_angle_gamma 90.000(10)
_cell_formula_units_Z 8.00
_cell_length_a 8.107(2)
_cell_length_b 9.757(2)
_cell_length_c 26.891(6)
_cell_measurement_reflns_used 20
_cell_measurement_temperature 294
_cell_measurement_theta_max 15
_cell_measurement_theta_min 9
_cell_volume 2127.1(8)
_computing_cell_refinement 'CAD-4 (Enraf-Nonius, 1977)'
_computing_data_collection 'CAD-4 (Enraf-Nonius, 1977)'
_computing_data_reduction 'PROCESS MolEN (Fair, 1990)'
_computing_molecular_graphics 'ORTEP (Johnson, 1976)'
_computing_publication_material 'CIF in MolEN (Fair, 1990)'
_computing_structure_refinement 'LSFM MolEN (Fair, 1990)'
_computing_structure_solution 'direct methods (MULTAN; Main et al., 1980)'
_diffrn_measurement_device 'Enraf-Nonius CAD-4'
_diffrn_measurement_method \q/2\q
_diffrn_radiation_type MoK\a
_diffrn_radiation_wavelength 0.71073
_diffrn_reflns_limit_h_max 10
_diffrn_reflns_limit_h_min 0
_diffrn_reflns_limit_k_max 12
_diffrn_reflns_limit_k_min 0
_diffrn_reflns_limit_l_max 33
_diffrn_reflns_limit_l_min 0
_diffrn_reflns_number 2423
_diffrn_reflns_theta_max 25.97
_diffrn_standards_decay_% -0.61
_diffrn_standards_interval_time 60
_diffrn_standards_number 3
_exptl_absorpt_coefficient_mu 0.093
_exptl_absorpt_correction_T_max 0.9976
_exptl_absorpt_correction_T_min 0.7447
_exptl_absorpt_correction_type empirical
_exptl_crystal_colour transparent
_exptl_crystal_density_diffrn 1.26
_exptl_crystal_description plate
_exptl_crystal_F_000 864
_exptl_crystal_size_max 0.40
_exptl_crystal_size_mid 0.11
_exptl_crystal_size_min 0.05
_refine_diff_density_max 0.2310
_refine_diff_density_min -0.2934
_refine_ls_extinction_coef 0.46E-06
_refine_ls_extinction_method 'isotropic (Zachariasen, 1963)'
_refine_ls_goodness_of_fit_obs 1.710
_refine_ls_hydrogen_treatment 'H atoms riding'
_refine_ls_number_parameters 128
_refine_ls_number_reflns 1170
_refine_ls_R_factor_obs 0.055
_refine_ls_shift/esd_max 0.001
_refine_ls_structure_factor_coef F
_refine_ls_weighting_details 'w = 4F~o~^2^/[(\s(F~o~^2^)+0.0036F~o~^4^]'
_refine_ls_weighting_scheme calc
_refine_ls_wR_factor_obs 0.073
_reflns_number_observed 1170
_reflns_number_total 2423
_reflns_observed_criterion I>3.0\s(I)
_cod_data_source_file hh1070.cif
_cod_data_source_block a
_cod_depositor_comments
;
The following automatic conversions were performed:

'_refine_ls_weighting_scheme' value 'w =
4F~o~^2^/[(\s(F~o~^2^)+0.0036F~o~^4^]' was changed to 'calc'. New tag
'_refine_ls_weighting_details' was created. The value of the new tag
was set to 'w = 4F~o~^2^/[(\s(F~o~^2^)+0.0036F~o~^4^]'.

Automatic conversion script
Id: cif_fix_values 3143 2015-03-26 13:38:13Z robertas 
;
_cod_original_cell_volume 2127.0(10)
_cod_original_sg_symbol_H-M 'P b c a '
_cod_database_code 2009387

loop_
_symmetry_equiv_pos_as_xyz
x,y,z
-x,-y,-z
1/2+x,y,1/2-z
-1/2-x,-y,-1/2+z
x,1/2-y,1/2+z
-x,-1/2+y,-1/2-z
1/2-x,1/2+y,z
-1/2+x,-1/2-y,-z

loop_
_atom_site_aniso_label
_atom_site_aniso_U_11
_atom_site_aniso_U_22
_atom_site_aniso_U_33
_atom_site_aniso_U_12
_atom_site_aniso_U_13
_atom_site_aniso_U_23
N1 0.0300(10) 0.0360(10) 0.0470(10) -0.0020(10) -0.0040(10) -0.0060(10)
C2 0.062(2) 0.045(2) 0.047(2) -0.0070(10) -0.004(2) 0.0010(10)
C3 0.070(2) 0.053(2) 0.043(2) -0.001(2) -0.008(2) -0.0110(10)
O4 0.142(3) 0.0680(10) 0.0470(10) 0.001(2) -0.019(2) -0.0080(10)
N5 0.104(2) 0.0430(10) 0.052(2) 0.001(2) -0.018(2) -0.0090(10)
C6 0.038(2) 0.0350(10) 0.056(2) 0.0080(10) -0.0060(10) -0.0090(10)
C7 0.0320(10) 0.0290(10) 0.0410(10) 0.0000(10) 0.0010(10) -0.0020(10)
O8 0.0420(10) 0.0282(8) 0.0660(10) -0.0065(9) -0.0020(10) -0.0048(9)
N9 0.0280(10) 0.0310(10) 0.086(2) -0.0010(10) -0.0070(10) -0.0020(10)
C10 0.0310(10) 0.0530(10) 0.061(2) 0.0020(10) -0.0130(10) -0.001(2)
C11 0.0270(10) 0.0510(10) 0.060(2) 0.0000(10) -0.0040(10) -0.0100(10)
O12 0.0270(10) 0.103(2) 0.089(2) 0.0170(10) 0.0070(10) 0.002(2)
N13 0.0300(10) 0.074(2) 0.0510(10) 0.0080(10) 0.0030(10) 0.0080(10)
C14 0.052(2) 0.099(2) 0.061(2) -0.001(2) 0.002(2) 0.012(2)

loop_
_atom_site_label
_atom_site_fract_x
_atom_site_fract_y
_atom_site_fract_z
_atom_site_U_iso_or_equiv
_atom_site_thermal_displace_type
_atom_site_calc_flag
N1 -0.0083(3) -0.1644(2) 0.60548(9) 0.0376(6) Uani ?
C2 0.0293(4) -0.1646(3) 0.55280(10) 0.0514(9) Uani ?
C3 0.0104(4) -0.3028(3) 0.52740(10) 0.0553(9) Uani ?
O4 -0.0159(4) -0.3072(2) 0.48279(8) 0.0855(9) Uani ?
N5 0.0232(4) -0.4114(3) 0.55620(10) 0.0663(9) Uani ?
C6 0.0529(4) -0.0408(3) 0.63030(10) 0.0429(8) Uani ?
C7 0.2341(3) -0.0419(2) 0.64290(10) 0.0337(6) Uani ?
O8 0.3040(3) 0.0688(2) 0.65097(8) 0.0454(5) Uani ?
N9 0.3109(3) -0.1594(2) 0.64510(10) 0.0481(7) Uani ?
C10 -0.1875(4) -0.1778(3) 0.61410(10) 0.0485(8) Uani ?
C11 -0.2315(3) -0.2360(3) 0.66400(10) 0.0460(8) Uani ?
O12 -0.3698(3) -0.2140(3) 0.68140(10) 0.0731(8) Uani ?
N13 -0.1217(3) -0.3136(3) 0.68684(9) 0.0517(7) Uani ?
C14 -0.1533(4) -0.3783(4) 0.73440(10) 0.0710(10) Uani ?
H21 0.1397 -0.1343 0.5484 0.0694 Uiso calc
H22 -0.0440 -0.1020 0.5372 0.0694 Uiso calc
H61 -0.0072 -0.0305 0.6604 0.0624 Uiso calc
H62 0.0320 0.0355 0.6092 0.0624 Uiso calc
H101 -0.2318 -0.2367 0.5893 0.0655 Uiso calc
H102 -0.2363 -0.0897 0.6112 0.0655 Uiso calc
H51 0.0122 -0.5006 0.5425 0.0891 Uiso calc
H52 0.0443 -0.4005 0.5908 0.0891 Uiso calc
H91 0.4252 -0.1622 0.6529 0.0616 Uiso calc
H92 0.2521 -0.2422 0.6395 0.0616 Uiso calc
H131 -0.0180 -0.3269 0.6712 0.0662 Uiso calc
H141 -0.2673 -0.3710 0.7422 0.0930 Uiso calc
H142 -0.1230 -0.4724 0.7328 0.0930 Uiso calc
H143 -0.0903 -0.3340 0.7594 0.0930 Uiso calc

loop_
_geom_angle_atom_site_label_1
_geom_angle_atom_site_label_2
_geom_angle_atom_site_label_3
_geom_angle
_geom_angle_publ_flag
C2 N1 C6 112.0(2) yes
C2 N1 C10 111.1(2) yes
C6 N1 C10 109.6(2) yes
N1 C2 C3 114.8(2) yes
C2 C3 O4 119.5(3) yes
C2 C3 N5 116.1(3) yes
O4 C3 N5 124.4(3) yes
N1 C6 C7 115.3(2) yes
C6 C7 O8 118.6(2) yes
C6 C7 N9 118.8(2) yes
O8 C7 N9 122.6(3) yes
N1 C10 C11 114.1(2) yes
C10 C11 O12 119.4(3) yes
C10 C11 N13 118.2(3) yes
O12 C11 N13 122.3(3) yes
C11 N13 C14 122.8(3) yes

loop_
_geom_bond_atom_site_label_1
_geom_bond_atom_site_label_2
_geom_bond_distance
_geom_bond_publ_flag
N1 C2 1.448(4) yes
N1 C6 1.466(3) yes
N1 C10 1.477(4) yes
C2 C3 1.520(4) yes
C3 O4 1.219(4) yes
C3 N5 1.318(4) yes
C6 C7 1.507(4) yes
C7 O8 1.239(3) yes
C7 N9 1.307(3) yes
C10 C11 1.499(5) yes
C11 O12 1.234(4) yes
C11 N13 1.321(4) yes
N13 C14 1.450(4) yes
